data_7026562
loop_
_publ_author_name
'Shen, Miao'
'Huang, Wei'
'Zhang, Wenjuan'
'Hao, Xiang'
'Sun, Wen-Hua'
'Redshaw, Carl'

_publ_section_title
;
 Synthesis and characterisation of alkylaluminium benzimidazolates and
 their use in the ring-opening polymerisation of \e-caprolactone.
;
_journal_issue 41
_journal_name_full 'Dalton transactions (Cambridge, England : 2003)'
_journal_page_first 9912
_journal_page_last 9922
_journal_paper_doi 10.1039/c0dt00514b
_journal_volume 39
_journal_year 2010
_chemical_formula_sum 'C17 H20 Al N3'
_chemical_formula_weight 293.34
_chemical_name_systematic
;
?
;
_space_group_IT_number 14
_symmetry_cell_setting monoclinic
_symmetry_space_group_name_Hall '-P 2yn'
_symmetry_space_group_name_H-M 'P 1 21/n 1'
_atom_sites_solution_hydrogens geom
_atom_sites_solution_primary direct
_atom_sites_solution_secondary difmap
_audit_creation_method SHELXL-97
_cell_angle_alpha 90.00
_cell_angle_beta 93.72(3)
_cell_angle_gamma 90.00
_cell_formula_units_Z 4
_cell_length_a 7.2014(14)
_cell_length_b 16.582(3)
_cell_length_c 13.370(3)
_cell_measurement_temperature 173(2)
_cell_measurement_theta_max 27.54
_cell_measurement_theta_min 1.96
_cell_volume 1593.2(6)
_computing_cell_refinement 'Siemens SMART & SAINT'
_computing_data_collection 'Siemens SMART'
_computing_data_reduction 'Siemens XPREP'
_computing_molecular_graphics 'Bruker SHELXTL'
_computing_publication_material 'Bruker SHELXTL'
_computing_structure_refinement 'SHELXL-97 (Sheldrick, 1997)'
_computing_structure_solution 'SHELXS-97 (Sheldrick, 1990)'
_diffrn_ambient_temperature 173(2)
_diffrn_measured_fraction_theta_full 0.991
_diffrn_measured_fraction_theta_max 0.991
_diffrn_measurement_device_type 'Bruker P4'
_diffrn_measurement_method '\w scans'
_diffrn_radiation_monochromator graphite
_diffrn_radiation_source 'fine-focus sealed tube'
_diffrn_radiation_type MoK\a
_diffrn_radiation_wavelength 0.71073
_diffrn_reflns_av_R_equivalents 0.0378
_diffrn_reflns_av_sigmaI/netI 0.0313
_diffrn_reflns_limit_h_max 9
_diffrn_reflns_limit_h_min -9
_diffrn_reflns_limit_k_max 19
_diffrn_reflns_limit_k_min -21
_diffrn_reflns_limit_l_max 16
_diffrn_reflns_limit_l_min -17
_diffrn_reflns_number 12754
_diffrn_reflns_theta_full 27.54
_diffrn_reflns_theta_max 27.54
_diffrn_reflns_theta_min 1.96
_diffrn_standards_decay_% none
_diffrn_standards_interval_count none
_diffrn_standards_interval_time none
_diffrn_standards_number none
_exptl_absorpt_coefficient_mu 0.124
_exptl_absorpt_correction_T_max 0.9731
_exptl_absorpt_correction_T_min 0.9519
_exptl_absorpt_correction_type empirical
_exptl_absorpt_process_details 'SADABS (Sheldrick, 1996)'
_exptl_crystal_colour colorless
_exptl_crystal_density_diffrn 1.223
_exptl_crystal_density_method 'not measured'
_exptl_crystal_description prism
_exptl_crystal_F_000 624
_exptl_crystal_size_max 0.40
_exptl_crystal_size_mid 0.35
_exptl_crystal_size_min 0.22
_refine_diff_density_max 0.625
_refine_diff_density_min -0.341
_refine_diff_density_rms 0.117
_refine_ls_extinction_method none
_refine_ls_goodness_of_fit_ref 1.165
_refine_ls_hydrogen_treatment constr
_refine_ls_matrix_type full
_refine_ls_number_parameters 190
_refine_ls_number_reflns 3650
_refine_ls_number_restraints 0
_refine_ls_restrained_S_all 1.165
_refine_ls_R_factor_gt 0.0743
_refine_ls_shift/su_max 0.000
_refine_ls_shift/su_mean 0.000
_refine_ls_structure_factor_coef Fsqd
_refine_ls_weighting_details 'calc w=1/[\s^2^(Fo^2^)+(0.0947P)^2^+0.9431P] where P=(Fo^2^+2Fc^2^)/3'
_refine_ls_weighting_scheme calc
_refine_ls_wR_factor_gt 0.1954
_refine_ls_wR_factor_ref 0.1988
_reflns_number_gt 3462
_reflns_number_total 3650
_reflns_threshold_expression >2sigma(I)
_cod_data_source_file c0dt00514b.txt
_cod_data_source_block 2
_cod_depositor_comments
;
The following automatic conversions were performed:

'_symmetry_cell_setting' value 'Monoclinic' changed to 'monoclinic'
according to /home/saulius/struct/CIF-dictionaries/cif_core.dic
dictionary named 'cif_core.dic' version 2.4.2 from 2011-04-26.

Automatic conversion script
Id: cif_fix_values 1891 2012-01-12 08:04:46Z andrius 
;
_cod_original_cell_volume 1593.3(5)
_cod_original_sg_symbol_H-M P2(1)/n
_cod_database_code 7026562
_refine_ls_r_factor_ref 0.0784

loop_
_symmetry_equiv_pos_as_xyz
'x, y, z'
'-x+1/2, y+1/2, -z+1/2'
'-x, -y, -z'
'x-1/2, -y-1/2, z-1/2'

loop_
_atom_site_label
_atom_site_type_symbol
_atom_site_fract_x
_atom_site_fract_y
_atom_site_fract_z
_atom_site_U_iso_or_equiv
_atom_site_adp_type
_atom_site_occupancy
_atom_site_symmetry_multiplicity
_atom_site_calc_flag
_atom_site_refinement_flags
Al1 Al 0.04739(10) 0.46300(4) 0.75346(5) 0.0368(2) Uani 1 1 d .
N2 N -0.0655(3) 0.40382(12) 0.85475(14) 0.0345(4) Uani 1 1 d .
N1 N -0.0817(3) 0.55636(12) 0.81163(15) 0.0365(4) Uani 1 1 d .
C5 C -0.1827(3) 0.53572(14) 0.89045(18) 0.0358(5) Uani 1 1 d .
N3 N -0.2492(3) 0.41147(13) 0.98716(14) 0.0383(5) Uani 1 1 d .
C32 C 0.3187(3) 0.46802(16) 0.7741(2) 0.0449(6) Uani 1 1 d .
H32A H 0.3702 0.4963 0.7168 0.054 Uiso 1 1 calc R
H32B H 0.3530 0.4993 0.8356 0.054 Uiso 1 1 calc R
C6 C -0.1695(3) 0.44974(14) 0.91449(16) 0.0342(5) Uani 1 1 d .
C12 C -0.1929(3) 0.33267(15) 0.97492(16) 0.0359(5) Uani 1 1 d .
C7 C -0.0791(3) 0.32725(14) 0.89268(17) 0.0358(5) Uani 1 1 d .
C11 C -0.2299(4) 0.26322(17) 1.02959(19) 0.0442(6) Uani 1 1 d .
H11A H -0.3054 0.2657 1.0852 0.053 Uiso 1 1 calc R
C8 C -0.0041(3) 0.25444(15) 0.86409(19) 0.0423(6) Uani 1 1 d .
H8A H 0.0714 0.2512 0.8086 0.051 Uiso 1 1 calc R
C1 C -0.0792(3) 0.63403(16) 0.7820(2) 0.0432(6) Uani 1 1 d .
C4 C -0.2833(3) 0.59095(16) 0.9408(2) 0.0437(6) Uani 1 1 d .
H4A H -0.3544 0.5749 0.9947 0.052 Uiso 1 1 calc R
C31 C -0.0586(4) 0.43595(18) 0.61778(19) 0.0491(6) Uani 1 1 d .
H31A H 0.0221 0.4602 0.5687 0.059 Uiso 1 1 calc R
H31B H -0.0519 0.3767 0.6096 0.059 Uiso 1 1 calc R
C9 C -0.0431(4) 0.18673(16) 0.9192(2) 0.0480(6) Uani 1 1 d .
H9A H 0.0066 0.1361 0.9011 0.058 Uiso 1 1 calc R
C10 C -0.1541(4) 0.19111(16) 1.0008(2) 0.0480(6) Uani 1 1 d .
H10A H -0.1779 0.1435 1.0373 0.058 Uiso 1 1 calc R
C3 C -0.2784(4) 0.67088(17) 0.9108(2) 0.0507(7) Uani 1 1 d .
H3B H -0.3447 0.7108 0.9448 0.061 Uiso 1 1 calc R
C13 C 0.0359(4) 0.65335(18) 0.6956(2) 0.0564(7) Uani 1 1 d .
H13A H 0.0929 0.6038 0.6720 0.085 Uiso 1 1 calc R
H13B H 0.1337 0.6918 0.7174 0.085 Uiso 1 1 calc R
H13C H -0.0436 0.6771 0.6411 0.085 Uiso 1 1 calc R
C2 C -0.1760(4) 0.69189(16) 0.8308(2) 0.0495(6) Uani 1 1 d .
H2A H -0.1725 0.7465 0.8094 0.059 Uiso 1 1 calc R
C34 C 0.4041(4) 0.38331(17) 0.78380(19) 0.0451(6) Uani 1 1 d .
H34A H 0.5396 0.3877 0.7945 0.068 Uiso 1 1 calc R
H34B H 0.3728 0.3527 0.7223 0.068 Uiso 1 1 calc R
H34C H 0.3543 0.3554 0.8409 0.068 Uiso 1 1 calc R
C33 C -0.2570(4) 0.4620(2) 0.5902(2) 0.0613(8) Uani 1 1 d .
H33A H -0.2929 0.4450 0.5214 0.092 Uiso 1 1 calc R
H33B H -0.2661 0.5208 0.5950 0.092 Uiso 1 1 calc R
H33C H -0.3405 0.4370 0.6363 0.092 Uiso 1 1 calc R

loop_
_atom_site_aniso_label
_atom_site_aniso_U_11
_atom_site_aniso_U_22
_atom_site_aniso_U_33
_atom_site_aniso_U_23
_atom_site_aniso_U_13
_atom_site_aniso_U_12
Al1 0.0331(4) 0.0436(4) 0.0346(4) 0.0057(3) 0.0095(3) -0.0026(3)
N2 0.0287(9) 0.0416(10) 0.0338(9) 0.0035(8) 0.0066(7) -0.0007(8)
N1 0.0300(9) 0.0428(10) 0.0365(10) 0.0045(8) 0.0010(7) -0.0030(8)
C5 0.0268(10) 0.0434(12) 0.0366(11) 0.0018(9) -0.0017(9) -0.0025(9)
N3 0.0313(10) 0.0510(12) 0.0330(9) 0.0034(8) 0.0062(8) -0.0032(8)
C32 0.0351(12) 0.0518(15) 0.0492(14) 0.0015(11) 0.0133(11) -0.0057(11)
C6 0.0263(10) 0.0450(12) 0.0313(11) 0.0015(9) 0.0028(8) -0.0013(9)
C12 0.0283(10) 0.0474(13) 0.0320(11) 0.0044(9) 0.0022(8) -0.0028(9)
C7 0.0299(11) 0.0435(12) 0.0341(11) 0.0065(9) 0.0025(9) -0.0049(9)
C11 0.0369(12) 0.0571(15) 0.0389(12) 0.0108(11) 0.0045(10) -0.0097(11)
C8 0.0371(12) 0.0464(13) 0.0441(13) 0.0022(10) 0.0065(10) 0.0016(10)
C1 0.0363(12) 0.0428(13) 0.0498(14) 0.0068(10) -0.0035(10) -0.0058(10)
C4 0.0345(12) 0.0510(14) 0.0457(13) -0.0028(11) 0.0026(10) -0.0003(11)
C31 0.0546(16) 0.0557(16) 0.0381(13) 0.0030(11) 0.0119(11) 0.0001(13)
C9 0.0467(15) 0.0406(13) 0.0566(15) 0.0064(11) 0.0029(12) -0.0027(11)
C10 0.0477(15) 0.0461(14) 0.0498(14) 0.0129(11) -0.0001(11) -0.0082(12)
C3 0.0383(13) 0.0517(15) 0.0610(17) -0.0065(12) -0.0045(12) 0.0068(11)
C13 0.0589(17) 0.0472(15) 0.0636(18) 0.0138(13) 0.0091(14) -0.0088(13)
C2 0.0448(14) 0.0389(13) 0.0632(17) 0.0050(12) -0.0082(12) -0.0026(11)
C34 0.0368(12) 0.0560(15) 0.0427(13) -0.0057(11) 0.0040(10) 0.0014(11)
C33 0.0511(17) 0.075(2) 0.0576(18) -0.0016(15) 0.0037(14) -0.0091(15)

loop_
_atom_type_symbol
_atom_type_description
_atom_type_scat_dispersion_real
_atom_type_scat_dispersion_imag
_atom_type_scat_source
C C 0.0033 0.0016 'International Tables Vol C Tables 4.2.6.8 and 6.1.1.4'
H H 0.0000 0.0000 'International Tables Vol C Tables 4.2.6.8 and 6.1.1.4'
N N 0.0061 0.0033 'International Tables Vol C Tables 4.2.6.8 and 6.1.1.4'
Al Al 0.0645 0.0514 'International Tables Vol C Tables 4.2.6.8 and 6.1.1.4'

loop_
_geom_angle_atom_site_label_1
_geom_angle_atom_site_label_2
_geom_angle_atom_site_label_3
_geom_angle
N2 Al1 C32 113.05(10)
N2 Al1 C31 112.35(11)
C32 Al1 C31 117.52(12)
N2 Al1 N1 83.73(9)
C32 Al1 N1 113.53(11)
C31 Al1 N1 111.93(11)
C6 N2 C7 104.21(18)
C6 N2 Al1 113.99(16)
C7 N2 Al1 141.79(16)
C1 N1 C5 119.0(2)
C1 N1 Al1 127.82(18)
C5 N1 Al1 113.16(16)
N1 C5 C4 122.5(2)
N1 C5 C6 112.6(2)
C4 C5 C6 124.9(2)
C6 N3 C12 102.82(19)
C34 C32 Al1 111.31(18)
C34 C32 H32A 109.4
Al1 C32 H32A 109.4
C34 C32 H32B 109.4
Al1 C32 H32B 109.4
H32A C32 H32B 108.0
N3 C6 N2 116.4(2)
N3 C6 C5 127.1(2)
N2 C6 C5 116.5(2)
N3 C12 C11 130.5(2)
N3 C12 C7 110.0(2)
C11 C12 C7 119.5(2)
N2 C7 C8 131.7(2)
N2 C7 C12 106.7(2)
C8 C7 C12 121.6(2)
C10 C11 C12 118.4(2)
C10 C11 H11A 120.8
C12 C11 H11A 120.8
C9 C8 C7 117.7(2)
C9 C8 H8A 121.2
C7 C8 H8A 121.2
N1 C1 C2 120.7(2)
N1 C1 C13 116.7(2)
C2 C1 C13 122.6(2)
C5 C4 C3 118.2(3)
C5 C4 H4A 120.9
C3 C4 H4A 120.9
C33 C31 Al1 117.5(2)
C33 C31 H31A 107.9
Al1 C31 H31A 107.9
C33 C31 H31B 107.9
Al1 C31 H31B 107.9
H31A C31 H31B 107.2
C8 C9 C10 121.4(3)
C8 C9 H9A 119.3
C10 C9 H9A 119.3
C11 C10 C9 121.3(2)
C11 C10 H10A 119.3
C9 C10 H10A 119.3
C2 C3 C4 119.3(3)
C2 C3 H3B 120.3
C4 C3 H3B 120.3
C1 C13 H13A 109.5
C1 C13 H13B 109.5
H13A C13 H13B 109.5
C1 C13 H13C 109.5
H13A C13 H13C 109.5
H13B C13 H13C 109.5
C1 C2 C3 120.2(3)
C1 C2 H2A 119.9
C3 C2 H2A 119.9
C32 C34 H34A 109.5
C32 C34 H34B 109.5
H34A C34 H34B 109.5
C32 C34 H34C 109.5
H34A C34 H34C 109.5
H34B C34 H34C 109.5
C31 C33 H33A 109.5
C31 C33 H33B 109.5
H33A C33 H33B 109.5
C31 C33 H33C 109.5
H33A C33 H33C 109.5
H33B C33 H33C 109.5

loop_
_geom_bond_atom_site_label_1
_geom_bond_atom_site_label_2
_geom_bond_distance
Al1 N2 1.898(2)
Al1 C32 1.957(3)
Al1 C31 1.974(3)
Al1 N1 1.990(2)
N2 C6 1.362(3)
N2 C7 1.373(3)
N1 C1 1.348(3)
N1 C5 1.362(3)
C5 C4 1.371(3)
C5 C6 1.463(3)
N3 C6 1.323(3)
N3 C12 1.381(3)
C32 C34 1.535(4)
C32 H32A 0.9900
C32 H32B 0.9900
C12 C11 1.399(3)
C12 C7 1.416(3)
C7 C8 1.386(3)
C11 C10 1.380(4)
C11 H11A 0.9500
C8 C9 1.382(4)
C8 H8A 0.9500
C1 C2 1.375(4)
C1 C13 1.499(4)
C4 C3 1.386(4)
C4 H4A 0.9500
C31 C33 1.515(4)
C31 H31A 0.9900
C31 H31B 0.9900
C9 C10 1.395(4)
C9 H9A 0.9500
C10 H10A 0.9500
C3 C2 1.382(4)
C3 H3B 0.9500
C13 H13A 0.9800
C13 H13B 0.9800
C13 H13C 0.9800
C2 H2A 0.9500
C34 H34A 0.9800
C34 H34B 0.9800
C34 H34C 0.9800
C33 H33A 0.9800
C33 H33B 0.9800
C33 H33C 0.9800

loop_
_geom_torsion_atom_site_label_1
_geom_torsion_atom_site_label_2
_geom_torsion_atom_site_label_3
_geom_torsion_atom_site_label_4
_geom_torsion
C32 Al1 N2 C6 112.08(17)
C31 Al1 N2 C6 -112.03(18)
N1 Al1 N2 C6 -0.87(16)
C32 Al1 N2 C7 -66.6(3)
C31 Al1 N2 C7 69.3(3)
N1 Al1 N2 C7 -179.5(3)
N2 Al1 N1 C1 -180.0(2)
C32 Al1 N1 C1 67.6(2)
C31 Al1 N1 C1 -68.3(2)
N2 Al1 N1 C5 -0.08(16)
C32 Al1 N1 C5 -112.52(17)
C31 Al1 N1 C5 111.53(17)
C1 N1 C5 C4 0.4(3)
Al1 N1 C5 C4 -179.52(18)
C1 N1 C5 C6 -179.2(2)
Al1 N1 C5 C6 0.9(2)
N2 Al1 C32 C34 55.3(2)
C31 Al1 C32 C34 -78.2(2)
N1 Al1 C32 C34 148.48(17)
C12 N3 C6 N2 0.2(3)
C12 N3 C6 C5 179.3(2)
C7 N2 C6 N3 0.0(3)
Al1 N2 C6 N3 -179.15(16)
C7 N2 C6 C5 -179.22(19)
Al1 N2 C6 C5 1.6(3)
N1 C5 C6 N3 179.2(2)
C4 C5 C6 N3 -0.4(4)
N1 C5 C6 N2 -1.7(3)
C4 C5 C6 N2 178.8(2)
C6 N3 C12 C11 179.2(2)
C6 N3 C12 C7 -0.2(2)
C6 N2 C7 C8 180.0(3)
Al1 N2 C7 C8 -1.3(5)
C6 N2 C7 C12 -0.1(2)
Al1 N2 C7 C12 178.6(2)
N3 C12 C7 N2 0.2(3)
C11 C12 C7 N2 -179.3(2)
N3 C12 C7 C8 -179.9(2)
C11 C12 C7 C8 0.6(4)
N3 C12 C11 C10 -179.7(2)
C7 C12 C11 C10 -0.3(4)
N2 C7 C8 C9 179.4(2)
C12 C7 C8 C9 -0.4(4)
C5 N1 C1 C2 0.4(4)
Al1 N1 C1 C2 -179.70(19)
C5 N1 C1 C13 179.3(2)
Al1 N1 C1 C13 -0.8(3)
N1 C5 C4 C3 -1.2(4)
C6 C5 C4 C3 178.3(2)
N2 Al1 C31 C33 68.9(2)
C32 Al1 C31 C33 -157.3(2)
N1 Al1 C31 C33 -23.3(3)
C7 C8 C9 C10 0.0(4)
C12 C11 C10 C9 -0.1(4)
C8 C9 C10 C11 0.2(4)
C5 C4 C3 C2 1.1(4)
N1 C1 C2 C3 -0.4(4)
C13 C1 C2 C3 -179.3(3)
C4 C3 C2 C1 -0.4(4)
